data_2219692
loop_
_publ_author_name
'Wan, Chuanwei'
'Zhao, Hong'

_publ_section_title
;
 1-[(Pyrrolidin-1-yl)(<i>p</i>-tolyl)methyl]naphthalen-2-ol
;
_journal_coeditor_code RZ2244
_journal_issue 10
_journal_name_full 'Acta Crystallographica Section E'
_journal_page_first o1926
_journal_paper_doi 10.1107/S1600536808028493
_journal_volume 64
_journal_year 2008
_chemical_formula_iupac 'C22 H23 N O'
_chemical_formula_moiety 'C22 H23 N O'
_chemical_formula_sum 'C22 H23 N O'
_chemical_formula_weight 317.41
_chemical_name_systematic
;
1-[(Pyrrolidin-1-yl)(<i>p</i>-tolyl)methyl]naphthalen-2-ol
;
_space_group_IT_number 14
_symmetry_cell_setting monoclinic
_symmetry_space_group_name_Hall '-P 2yn'
_symmetry_space_group_name_H-M 'P 1 21/n 1'
_atom_sites_solution_hydrogens geom
_atom_sites_solution_primary direct
_atom_sites_solution_secondary difmap
_audit_creation_method SHELXL97
_cell_angle_alpha 90.00
_cell_angle_beta 106.810(8)
_cell_angle_gamma 90.00
_cell_formula_units_Z 4
_cell_length_a 10.3467(18)
_cell_length_b 16.055(3)
_cell_length_c 11.252(2)
_cell_measurement_reflns_used 3280
_cell_measurement_temperature 293(2)
_cell_measurement_theta_max 27.3871
_cell_measurement_theta_min 2.2766
_cell_volume 1789.3(6)
_computing_cell_refinement 'CrystalClear (Rigaku, 2005)'
_computing_data_collection 'CrystalClear (Rigaku, 2005)'
_computing_data_reduction 'CrystalClear (Rigaku, 2005)'
_computing_molecular_graphics 'SHELXTL/PC (Sheldrick, 2008)'
_computing_publication_material 'SHELXTL/PC (Sheldrick, 2008)'
_computing_structure_refinement 'SHELXL97 (Sheldrick, 2008)'
_computing_structure_solution 'SHELXS97 (Sheldrick, 2008)'
_diffrn_ambient_temperature 293(2)
_diffrn_detector_area_resol_mean 13.6612
_diffrn_measured_fraction_theta_full 0.998
_diffrn_measured_fraction_theta_max 0.998
_diffrn_measurement_device_type 'Rigaku SCXmini'
_diffrn_measurement_method '\w scans'
_diffrn_radiation_monochromator graphite
_diffrn_radiation_source 'fine-focus sealed tube'
_diffrn_radiation_type MoK\a
_diffrn_radiation_wavelength 0.71073
_diffrn_reflns_av_R_equivalents 0.0583
_diffrn_reflns_av_sigmaI/netI 0.0484
_diffrn_reflns_limit_h_max 13
_diffrn_reflns_limit_h_min -13
_diffrn_reflns_limit_k_max 20
_diffrn_reflns_limit_k_min -20
_diffrn_reflns_limit_l_max 14
_diffrn_reflns_limit_l_min -14
_diffrn_reflns_number 18171
_diffrn_reflns_theta_full 27.44
_diffrn_reflns_theta_max 27.44
_diffrn_reflns_theta_min 2.28
_exptl_absorpt_coefficient_mu 0.071
_exptl_absorpt_correction_T_max 0.989
_exptl_absorpt_correction_T_min 0.963
_exptl_absorpt_correction_type multi-scan
_exptl_absorpt_process_details '(CrystalClear; Rigaku, 2005)'
_exptl_crystal_colour colourless
_exptl_crystal_density_diffrn 1.178
_exptl_crystal_density_method 'not measured'
_exptl_crystal_description prism
_exptl_crystal_F_000 680
_exptl_crystal_size_max 0.25
_exptl_crystal_size_mid 0.22
_exptl_crystal_size_min 0.20
_refine_diff_density_max 0.252
_refine_diff_density_min -0.197
_refine_ls_extinction_method none
_refine_ls_goodness_of_fit_ref 1.060
_refine_ls_hydrogen_treatment constr
_refine_ls_matrix_type full
_refine_ls_number_parameters 219
_refine_ls_number_reflns 4086
_refine_ls_number_restraints 0
_refine_ls_restrained_S_all 1.060
_refine_ls_R_factor_all 0.1147
_refine_ls_R_factor_gt 0.0686
_refine_ls_shift/su_max 0.005
_refine_ls_shift/su_mean 0.000
_refine_ls_structure_factor_coef Fsqd
_refine_ls_weighting_details 'calc w = 1/[\s^2^(Fo^2^)+(0.0911P)^2^+0.1709P] where P=(Fo^2^+2Fc^2^)/3'
_refine_ls_weighting_scheme calc
_refine_ls_wR_factor_gt 0.1654
_refine_ls_wR_factor_ref 0.1897
_reflns_number_gt 2547
_reflns_number_total 4086
_reflns_threshold_expression I>2\s(I)
_cod_data_source_file rz2244.cif
_cod_data_source_block I
_cod_original_cell_volume 1789.2(6)
_cod_original_sg_symbol_H-M 'P 21/n'
_cod_database_code 2219692
_cod_database_fobs_code 2219692

loop_
_symmetry_equiv_pos_as_xyz
'x, y, z'
'-x+1/2, y+1/2, -z+1/2'
'-x, -y, -z'
'x-1/2, -y-1/2, z-1/2'

loop_
_atom_site_type_symbol
_atom_site_label
_atom_site_fract_x
_atom_site_fract_y
_atom_site_fract_z
_atom_site_U_iso_or_equiv
_atom_site_adp_type
_atom_site_calc_flag
_atom_site_refinement_flags
_atom_site_occupancy
C C1 0.2106(2) 0.17738(14) 0.94453(19) 0.0419(5) Uani d . 1
C C2 0.2318(2) 0.10314(14) 1.0087(2) 0.0484(6) Uani d . 1
C C3 0.3641(2) 0.07349(17) 1.0645(2) 0.0593(7) Uani d . 1
H H3 0.3762 0.0225 1.1056 0.071 Uiso calc R 1
C C4 0.4730(2) 0.11799(18) 1.0592(2) 0.0603(7) Uani d . 1
H H4 0.5591 0.0970 1.0959 0.072 Uiso calc R 1
C C5 0.4578(2) 0.19606(16) 0.9986(2) 0.0511(6) Uani d . 1
C C6 0.3253(2) 0.22609(14) 0.9413(2) 0.0437(5) Uani d . 1
C C7 0.3143(2) 0.30541(15) 0.8828(2) 0.0526(6) Uani d . 1
H H7 0.2292 0.3276 0.8455 0.063 Uiso calc R 1
C C8 0.4263(3) 0.34974(18) 0.8801(3) 0.0680(8) Uani d . 1
H H8 0.4161 0.4014 0.8410 0.082 Uiso calc R 1
C C9 0.5550(3) 0.3189(2) 0.9349(3) 0.0713(8) Uani d . 1
H H9 0.6302 0.3495 0.9317 0.086 Uiso calc R 1
C C10 0.5714(2) 0.2439(2) 0.9932(3) 0.0654(8) Uani d . 1
H H10 0.6579 0.2236 1.0299 0.078 Uiso calc R 1
C C11 0.0689(2) 0.20844(12) 0.87783(19) 0.0396(5) Uani d . 1
H H11 0.0738 0.2388 0.8037 0.048 Uiso calc R 1
C C12 0.0091(2) 0.08850(15) 0.7372(2) 0.0512(6) Uani d . 1
H H12A 0.0886 0.0544 0.7710 0.061 Uiso calc R 1
H H12B 0.0248 0.1249 0.6740 0.061 Uiso calc R 1
C C13 -0.1145(2) 0.03501(16) 0.6848(2) 0.0603(7) Uani d . 1
H H13A -0.1071 -0.0171 0.7298 0.072 Uiso calc R 1
H H13B -0.1269 0.0231 0.5977 0.072 Uiso calc R 1
C C14 -0.2303(2) 0.08716(16) 0.7016(3) 0.0617(7) Uani d . 1
H H14A -0.2831 0.0555 0.7445 0.074 Uiso calc R 1
H H14B -0.2890 0.1048 0.6218 0.074 Uiso calc R 1
C C15 -0.1655(2) 0.16206(16) 0.7785(2) 0.0563(7) Uani d . 1
H H15A -0.1704 0.2107 0.7263 0.068 Uiso calc R 1
H H15B -0.2098 0.1745 0.8415 0.068 Uiso calc R 1
C C16 0.01458(19) 0.26802(13) 0.95666(19) 0.0395(5) Uani d . 1
C C17 0.0117(2) 0.24824(14) 1.0757(2) 0.0477(5) Uani d . 1
H H17 0.0454 0.1972 1.1100 0.057 Uiso calc R 1
C C18 -0.0407(2) 0.30347(15) 1.1441(2) 0.0528(6) Uani d . 1
H H18 -0.0428 0.2884 1.2233 0.063 Uiso calc R 1
C C19 -0.0899(2) 0.38058(15) 1.0975(2) 0.0479(6) Uani d . 1
C C20 -0.0865(2) 0.39997(14) 0.9788(2) 0.0493(6) Uani d . 1
H H20 -0.1189 0.4514 0.9450 0.059 Uiso calc R 1
C C21 -0.0361(2) 0.34482(14) 0.9096(2) 0.0458(5) Uani d . 1
H H21 -0.0362 0.3595 0.8296 0.055 Uiso calc R 1
C C22 -0.1439(3) 0.44099(18) 1.1736(3) 0.0712(8) Uani d . 1
H H22A -0.1290 0.4193 1.2560 0.107 Uiso calc R 1
H H22B -0.2389 0.4488 1.1358 0.107 Uiso calc R 1
H H22C -0.0982 0.4934 1.1776 0.107 Uiso calc R 1
N N1 -0.02391(16) 0.13698(11) 0.83579(16) 0.0414(4) Uani d . 1
O O1 0.13049(17) 0.05359(11) 1.02090(17) 0.0641(5) Uani d . 1
H H1 0.0585 0.0700 0.9744 0.096 Uiso calc R 1

loop_
_atom_site_aniso_label
_atom_site_aniso_U_11
_atom_site_aniso_U_22
_atom_site_aniso_U_33
_atom_site_aniso_U_12
_atom_site_aniso_U_13
_atom_site_aniso_U_23
C1 0.0345(11) 0.0496(13) 0.0407(12) -0.0007(9) 0.0094(9) -0.0015(9)
C2 0.0431(12) 0.0535(14) 0.0463(13) -0.0024(10) 0.0091(10) 0.0064(10)
C3 0.0518(14) 0.0671(17) 0.0532(15) 0.0093(13) 0.0057(12) 0.0106(12)
C4 0.0392(12) 0.0837(19) 0.0513(15) 0.0098(12) 0.0024(11) -0.0049(13)
C5 0.0368(11) 0.0684(16) 0.0465(13) -0.0041(11) 0.0097(10) -0.0150(11)
C6 0.0373(11) 0.0525(13) 0.0425(12) -0.0048(9) 0.0135(9) -0.0096(10)
C7 0.0464(13) 0.0510(14) 0.0629(16) -0.0094(11) 0.0197(11) -0.0057(11)
C8 0.0629(17) 0.0617(17) 0.086(2) -0.0203(13) 0.0317(15) -0.0078(14)
C9 0.0527(16) 0.085(2) 0.081(2) -0.0297(15) 0.0271(15) -0.0208(16)
C10 0.0368(12) 0.094(2) 0.0635(17) -0.0096(13) 0.0123(12) -0.0234(15)
C11 0.0361(10) 0.0415(12) 0.0407(12) -0.0038(9) 0.0103(9) 0.0045(9)
C12 0.0431(12) 0.0561(15) 0.0543(14) -0.0004(10) 0.0143(11) -0.0072(11)
C13 0.0517(14) 0.0602(16) 0.0629(16) -0.0037(12) 0.0070(12) -0.0137(12)
C14 0.0407(12) 0.0626(16) 0.0748(18) -0.0043(11) 0.0055(12) -0.0118(13)
C15 0.0343(12) 0.0621(16) 0.0671(16) 0.0008(10) 0.0062(11) -0.0113(12)
C16 0.0313(10) 0.0451(12) 0.0409(12) -0.0050(9) 0.0086(9) 0.0021(9)
C17 0.0527(13) 0.0446(13) 0.0473(13) 0.0006(10) 0.0168(11) 0.0070(10)
C18 0.0560(14) 0.0626(16) 0.0433(13) -0.0062(12) 0.0198(11) 0.0010(11)
C19 0.0335(11) 0.0544(14) 0.0543(15) -0.0033(10) 0.0105(10) -0.0063(11)
C20 0.0415(12) 0.0446(13) 0.0584(15) 0.0059(10) 0.0088(11) 0.0044(10)
C21 0.0411(11) 0.0499(14) 0.0440(13) 0.0009(10) 0.0085(10) 0.0067(10)
C22 0.0627(17) 0.077(2) 0.0782(19) 0.0021(14) 0.0275(15) -0.0171(15)
N1 0.0309(9) 0.0458(10) 0.0463(11) -0.0024(7) 0.0093(8) -0.0028(8)
O1 0.0508(10) 0.0634(12) 0.0733(13) -0.0053(8) 0.0102(9) 0.0243(9)

loop_
_atom_type_symbol
_atom_type_description
_atom_type_scat_dispersion_real
_atom_type_scat_dispersion_imag
_atom_type_scat_source
C C 0.0033 0.0016 'International Tables Vol C Tables 4.2.6.8 and 6.1.1.4'
H H 0.0000 0.0000 'International Tables Vol C Tables 4.2.6.8 and 6.1.1.4'
N N 0.0061 0.0033 'International Tables Vol C Tables 4.2.6.8 and 6.1.1.4'
O O 0.0106 0.0060 'International Tables Vol C Tables 4.2.6.8 and 6.1.1.4'

loop_
_geom_angle_atom_site_label_1
_geom_angle_atom_site_label_2
_geom_angle_atom_site_label_3
_geom_angle
C2 C1 C6 118.6(2)
C2 C1 C11 121.71(19)
C6 C1 C11 119.71(19)
O1 C2 C1 123.4(2)
O1 C2 C3 115.8(2)
C1 C2 C3 120.8(2)
C4 C3 C2 121.0(2)
C4 C3 H3 119.5
C2 C3 H3 119.5
C3 C4 C5 120.8(2)
C3 C4 H4 119.6
C5 C4 H4 119.6
C4 C5 C10 121.5(2)
C4 C5 C6 118.6(2)
C10 C5 C6 120.0(3)
C5 C6 C7 116.8(2)
C5 C6 C1 120.2(2)
C7 C6 C1 123.0(2)
C8 C7 C6 121.4(2)
C8 C7 H7 119.3
C6 C7 H7 119.3
C7 C8 C9 121.0(3)
C7 C8 H8 119.5
C9 C8 H8 119.5
C10 C9 C8 120.1(2)
C10 C9 H9 120.0
C8 C9 H9 120.0
C9 C10 C5 120.7(3)
C9 C10 H10 119.6
C5 C10 H10 119.6
N1 C11 C16 111.04(16)
N1 C11 C1 110.22(16)
C16 C11 C1 112.58(17)
N1 C11 H11 107.6
C16 C11 H11 107.6
C1 C11 H11 107.6
N1 C12 C13 103.87(18)
N1 C12 H12A 111.0
C13 C12 H12A 111.0
N1 C12 H12B 111.0
C13 C12 H12B 111.0
H12A C12 H12B 109.0
C12 C13 C14 104.3(2)
C12 C13 H13A 110.9
C14 C13 H13A 110.9
C12 C13 H13B 110.9
C14 C13 H13B 110.9
H13A C13 H13B 108.9
C13 C14 C15 105.88(19)
C13 C14 H14A 110.6
C15 C14 H14A 110.6
C13 C14 H14B 110.6
C15 C14 H14B 110.6
H14A C14 H14B 108.7
N1 C15 C14 104.57(18)
N1 C15 H15A 110.8
C14 C15 H15A 110.8
N1 C15 H15B 110.8
C14 C15 H15B 110.8
H15A C15 H15B 108.9
C21 C16 C17 117.6(2)
C21 C16 C11 120.06(19)
C17 C16 C11 122.37(19)
C18 C17 C16 120.8(2)
C18 C17 H17 119.6
C16 C17 H17 119.6
C19 C18 C17 121.6(2)
C19 C18 H18 119.2
C17 C18 H18 119.2
C20 C19 C18 117.3(2)
C20 C19 C22 121.5(2)
C18 C19 C22 121.2(2)
C21 C20 C19 121.4(2)
C21 C20 H20 119.3
C19 C20 H20 119.3
C20 C21 C16 121.3(2)
C20 C21 H21 119.4
C16 C21 H21 119.4
C19 C22 H22A 109.5
C19 C22 H22B 109.5
H22A C22 H22B 109.5
C19 C22 H22C 109.5
H22A C22 H22C 109.5
H22B C22 H22C 109.5
C12 N1 C15 103.41(17)
C12 N1 C11 112.27(16)
C15 N1 C11 113.43(17)
C2 O1 H1 109.5

loop_
_geom_bond_atom_site_label_1
_geom_bond_atom_site_label_2
_geom_bond_distance
C1 C2 1.378(3)
C1 C6 1.430(3)
C1 C11 1.525(3)
C2 O1 1.354(3)
C2 C3 1.413(3)
C3 C4 1.351(4)
C3 H3 0.9300
C4 C5 1.414(4)
C4 H4 0.9300
C5 C10 1.420(3)
C5 C6 1.420(3)
C6 C7 1.423(3)
C7 C8 1.367(3)
C7 H7 0.9300
C8 C9 1.387(4)
C8 H8 0.9300
C9 C10 1.357(4)
C9 H9 0.9300
C10 H10 0.9300
C11 N1 1.483(2)
C11 C16 1.518(3)
C11 H11 0.9800
C12 N1 1.474(3)
C12 C13 1.511(3)
C12 H12A 0.9700
C12 H12B 0.9700
C13 C14 1.518(3)
C13 H13A 0.9700
C13 H13B 0.9700
C14 C15 1.519(3)
C14 H14A 0.9700
C14 H14B 0.9700
C15 N1 1.476(3)
C15 H15A 0.9700
C15 H15B 0.9700
C16 C21 1.384(3)
C16 C17 1.385(3)
C17 C18 1.383(3)
C17 H17 0.9300
C18 C19 1.383(3)
C18 H18 0.9300
C19 C20 1.381(3)
C19 C22 1.504(3)
C20 C21 1.378(3)
C20 H20 0.9300
C21 H21 0.9300
C22 H22A 0.9600
C22 H22B 0.9600
C22 H22C 0.9600
O1 H1 0.8200

loop_
_geom_hbond_atom_site_label_D
_geom_hbond_atom_site_label_H
_geom_hbond_atom_site_label_A
_geom_hbond_site_symmetry_A
_geom_hbond_distance_DH
_geom_hbond_distance_HA
_geom_hbond_distance_DA
_geom_hbond_angle_DHA
O1 H1 N1 . 0.82 1.88 2.600(3) 145
C18 H18 Cg1 4_566 0.93 2.66 3.588(8) 173
